data_1506300
loop_
_publ_author_name
'Malona, John A.'
'Colbourne, Jessica M.'
'Frontier, Alison J.'

_publ_section_title
;
 A general method for the catalytic nazarov cyclization of heteroaromatic
 compounds.
;
_journal_issue 24
_journal_name_full 'Organic letters'
_journal_page_first 5661
_journal_page_last 5664
_journal_paper_doi 10.1021/ol062403v
_journal_volume 8
_journal_year 2006
_chemical_formula_moiety 'C12 H15 N O3'
_chemical_formula_sum 'C12 H15 N O3'
_chemical_formula_weight 221.25
_chemical_name_common frojm02
_chemical_name_systematic
;


 ?


;
_space_group_IT_number 14
_symmetry_cell_setting monoclinic
_symmetry_space_group_name_Hall '-P 2yn'
_symmetry_space_group_name_H-M 'P 1 21/n 1'
_atom_sites_solution_hydrogens geom
_atom_sites_solution_primary direct
_atom_sites_solution_secondary difmap
_audit_creation_method SHELXL-97
_cell_angle_alpha 90.00
_cell_angle_beta 96.931(2)
_cell_angle_gamma 90.00
_cell_formula_units_Z 4
_cell_length_a 10.9577(18)
_cell_length_b 9.0799(15)
_cell_length_c 11.3076(19)
_cell_measurement_reflns_used 3941
_cell_measurement_temperature 100.0(1)
_cell_measurement_theta_max 31.05
_cell_measurement_theta_min 2.76
_cell_volume 1116.8(3)
_computing_cell_refinement 'SAINT, Bruker'
_computing_data_collection 'APEX2, Bruker'
_computing_data_reduction 'SAINT, Bruker'
_computing_molecular_graphics 'SHELXTL, Bruker'
_computing_publication_material 'Bruker SHELXTL'
_computing_structure_refinement 'SHELXL-97 (Sheldrick, 1997)'
_computing_structure_solution 'SIR97, CNR-IC'
_diffrn_ambient_temperature 100.0(1)
_diffrn_measured_fraction_theta_full 0.994
_diffrn_measured_fraction_theta_max 0.994
_diffrn_measurement_device_type 'Bruker SMART APEX II CCD Platform'
_diffrn_measurement_method 'area detector, \w scans per \f'
_diffrn_radiation_monochromator graphite
_diffrn_radiation_source 'fine-focus sealed tube'
_diffrn_radiation_type MoK\a
_diffrn_radiation_wavelength 0.71073
_diffrn_reflns_av_R_equivalents 0.0210
_diffrn_reflns_av_sigmaI/netI 0.0168
_diffrn_reflns_limit_h_max 15
_diffrn_reflns_limit_h_min -14
_diffrn_reflns_limit_k_max 12
_diffrn_reflns_limit_k_min -12
_diffrn_reflns_limit_l_max 15
_diffrn_reflns_limit_l_min -15
_diffrn_reflns_number 12550
_diffrn_reflns_theta_full 30.03
_diffrn_reflns_theta_max 30.03
_diffrn_reflns_theta_min 2.45
_exptl_absorpt_coefficient_mu 0.095
_exptl_absorpt_correction_T_max 0.9767
_exptl_absorpt_correction_T_min 0.9586
_exptl_absorpt_correction_type multi-scan
_exptl_absorpt_process_details 'SADABS, R. Blessing, 1995'
_exptl_crystal_colour colorless
_exptl_crystal_density_diffrn 1.316
_exptl_crystal_density_method 'not measured'
_exptl_crystal_description block
_exptl_crystal_F_000 472
_exptl_crystal_size_max 0.45
_exptl_crystal_size_mid 0.45
_exptl_crystal_size_min 0.25
_refine_diff_density_max 0.431
_refine_diff_density_min -0.223
_refine_diff_density_rms 0.045
_refine_ls_extinction_method none
_refine_ls_goodness_of_fit_ref 1.050
_refine_ls_hydrogen_treatment refall
_refine_ls_matrix_type full
_refine_ls_number_parameters 205
_refine_ls_number_reflns 3247
_refine_ls_number_restraints 0
_refine_ls_restrained_S_all 1.050
_refine_ls_R_factor_all 0.0392
_refine_ls_R_factor_gt 0.0353
_refine_ls_shift/su_max 0.000
_refine_ls_shift/su_mean 0.000
_refine_ls_structure_factor_coef Fsqd
_refine_ls_weighting_details 'calc w=1/[\s^2^(Fo^2^)+(0.0593P)^2^+0.2536P] where P=(Fo^2^+2Fc^2^)/3'
_refine_ls_weighting_scheme calc
_refine_ls_wR_factor_gt 0.0970
_refine_ls_wR_factor_ref 0.0999
_reflns_number_gt 2898
_reflns_number_total 3247
_reflns_threshold_expression >2sigma(I)
_cod_data_source_file ol062403vsi20060929_042530.cif
_cod_data_source_block frojm02
_cod_database_code 1506300

loop_
_symmetry_equiv_pos_as_xyz
'x, y, z'
'-x+1/2, y+1/2, -z+1/2'
'-x, -y, -z'
'x-1/2, -y-1/2, z-1/2'

loop_
_atom_site_label
_atom_site_type_symbol
_atom_site_fract_x
_atom_site_fract_y
_atom_site_fract_z
_atom_site_U_iso_or_equiv
_atom_site_adp_type
_atom_site_occupancy
_atom_site_symmetry_multiplicity
_atom_site_calc_flag
O1 O 0.37254(6) 0.34165(7) 0.04710(5) 0.01766(14) Uani 1 1 d
O2 O 0.27420(6) 0.00324(8) 0.19936(7) 0.02684(17) Uani 1 1 d
O3 O 0.46755(6) 0.01890(7) 0.15469(6) 0.02153(15) Uani 1 1 d
N1 N 0.62136(7) 0.50139(8) 0.16877(6) 0.01555(15) Uani 1 1 d
H1N H 0.6168(13) 0.5469(16) 0.1009(13) 0.032(3) Uiso 1 1 d
C1 C 0.71209(8) 0.51394(10) 0.26183(8) 0.01878(17) Uani 1 1 d
H1 H 0.7803(12) 0.5796(15) 0.2572(12) 0.027(3) Uiso 1 1 d
C2 C 0.68849(8) 0.42069(10) 0.35421(7) 0.01821(17) Uani 1 1 d
H2 H 0.7412(13) 0.4113(16) 0.4316(13) 0.034(3) Uiso 1 1 d
C3 C 0.57701(7) 0.34867(9) 0.31466(7) 0.01379(16) Uani 1 1 d
C4 C 0.53895(7) 0.39946(8) 0.20066(7) 0.01344(15) Uani 1 1 d
C5 C 0.42904(7) 0.32958(8) 0.14735(7) 0.01311(15) Uani 1 1 d
C6 C 0.38898(7) 0.22673(8) 0.24415(7) 0.01322(15) Uani 1 1 d
H6 H 0.3105(11) 0.2639(14) 0.2630(10) 0.019(3) Uiso 1 1 d
C7 C 0.48993(7) 0.23559(9) 0.35467(7) 0.01327(15) Uani 1 1 d
H7 H 0.5324(11) 0.1386(13) 0.3662(11) 0.017(3) Uiso 1 1 d
C8 C 0.43481(8) 0.27310(9) 0.47023(7) 0.01535(16) Uani 1 1 d
H8 H 0.3917(11) 0.3681(14) 0.4595(11) 0.020(3) Uiso 1 1 d
C9 C 0.53480(9) 0.28818(10) 0.57561(7) 0.02076(18) Uani 1 1 d
H9A H 0.4978(13) 0.3158(15) 0.6506(13) 0.031(3) Uiso 1 1 d
H9B H 0.5794(13) 0.1928(16) 0.5886(12) 0.031(3) Uiso 1 1 d
H9C H 0.5952(13) 0.3661(15) 0.5606(12) 0.031(3) Uiso 1 1 d
C10 C 0.34122(9) 0.15680(10) 0.49758(8) 0.02138(18) Uani 1 1 d
H10A H 0.3053(12) 0.1813(15) 0.5700(12) 0.029(3) Uiso 1 1 d
H10B H 0.2728(12) 0.1469(14) 0.4332(12) 0.026(3) Uiso 1 1 d
H10C H 0.3816(13) 0.0585(17) 0.5116(13) 0.035(4) Uiso 1 1 d
C11 C 0.36748(7) 0.07220(9) 0.19763(7) 0.01476(16) Uani 1 1 d
C12 C 0.45573(10) -0.12964(10) 0.10770(9) 0.0251(2) Uani 1 1 d
H12A H 0.4298(13) -0.1958(17) 0.1672(13) 0.035(4) Uiso 1 1 d
H12B H 0.3973(13) -0.1297(16) 0.0350(13) 0.034(4) Uiso 1 1 d
H12C H 0.5363(15) -0.1556(18) 0.0897(15) 0.047(4) Uiso 1 1 d

loop_
_atom_site_aniso_label
_atom_site_aniso_U_11
_atom_site_aniso_U_22
_atom_site_aniso_U_33
_atom_site_aniso_U_23
_atom_site_aniso_U_13
_atom_site_aniso_U_12
O1 0.0214(3) 0.0180(3) 0.0129(3) 0.0025(2) -0.0006(2) -0.0011(2)
O2 0.0200(3) 0.0206(3) 0.0395(4) -0.0014(3) 0.0018(3) -0.0057(2)
O3 0.0252(3) 0.0145(3) 0.0267(3) -0.0058(2) 0.0105(3) -0.0024(2)
N1 0.0176(3) 0.0159(3) 0.0136(3) 0.0016(2) 0.0038(2) -0.0016(2)
C1 0.0169(4) 0.0218(4) 0.0179(4) -0.0008(3) 0.0031(3) -0.0034(3)
C2 0.0170(4) 0.0225(4) 0.0149(3) 0.0003(3) 0.0010(3) -0.0013(3)
C3 0.0158(4) 0.0138(3) 0.0121(3) 0.0000(3) 0.0026(3) 0.0017(3)
C4 0.0160(3) 0.0124(3) 0.0123(3) 0.0008(3) 0.0030(3) 0.0004(3)
C5 0.0165(3) 0.0105(3) 0.0126(3) 0.0008(2) 0.0031(3) 0.0019(3)
C6 0.0157(3) 0.0121(3) 0.0120(3) 0.0015(2) 0.0023(3) 0.0003(3)
C7 0.0169(4) 0.0124(3) 0.0106(3) 0.0012(2) 0.0020(3) 0.0014(3)
C8 0.0210(4) 0.0135(3) 0.0121(3) 0.0018(3) 0.0044(3) 0.0019(3)
C9 0.0279(4) 0.0222(4) 0.0119(3) -0.0002(3) 0.0016(3) 0.0008(3)
C10 0.0253(4) 0.0212(4) 0.0189(4) 0.0046(3) 0.0077(3) -0.0016(3)
C11 0.0180(4) 0.0137(3) 0.0121(3) 0.0030(3) -0.0002(3) -0.0002(3)
C12 0.0395(5) 0.0138(4) 0.0231(4) -0.0046(3) 0.0083(4) -0.0010(4)

loop_
_atom_type_symbol
_atom_type_description
_atom_type_scat_dispersion_real
_atom_type_scat_dispersion_imag
_atom_type_scat_source
C C 0.0033 0.0016 'International Tables Vol C Tables 4.2.6.8 and 6.1.1.4'
H H 0.0000 0.0000 'International Tables Vol C Tables 4.2.6.8 and 6.1.1.4'
N N 0.0061 0.0033 'International Tables Vol C Tables 4.2.6.8 and 6.1.1.4'
O O 0.0106 0.0060 'International Tables Vol C Tables 4.2.6.8 and 6.1.1.4'

loop_
_geom_angle_atom_site_label_1
_geom_angle_atom_site_label_2
_geom_angle_atom_site_label_3
_geom_angle
C11 O3 C12 115.30(7)
C1 N1 C4 107.20(7)
C1 N1 H1N 127.0(10)
C4 N1 H1N 125.8(10)
N1 C1 C2 110.13(8)
N1 C1 H1 120.6(8)
C2 C1 H1 129.3(8)
C1 C2 C3 106.03(7)
C1 C2 H2 124.9(9)
C3 C2 H2 129.0(9)
C4 C3 C2 107.03(7)
C4 C3 C7 112.06(7)
C2 C3 C7 140.90(7)
N1 C4 C3 109.61(7)
N1 C4 C5 137.48(7)
C3 C4 C5 112.87(7)
O1 C5 C4 130.89(7)
O1 C5 C6 123.62(7)
C4 C5 C6 105.49(6)
C11 C6 C5 111.22(6)
C11 C6 C7 113.05(6)
C5 C6 C7 107.50(6)
C11 C6 H6 107.1(7)
C5 C6 H6 106.3(7)
C7 C6 H6 111.4(7)
C3 C7 C8 115.50(7)
C3 C7 C6 101.94(6)
C8 C7 C6 112.08(7)
C3 C7 H7 109.8(7)
C8 C7 H7 108.0(7)
C6 C7 H7 109.4(7)
C9 C8 C10 109.89(7)
C9 C8 C7 111.34(7)
C10 C8 C7 111.07(7)
C9 C8 H8 107.9(7)
C10 C8 H8 107.8(7)
C7 C8 H8 108.7(7)
C8 C9 H9A 110.7(8)
C8 C9 H9B 109.3(8)
H9A C9 H9B 109.3(11)
C8 C9 H9C 111.1(8)
H9A C9 H9C 107.9(11)
H9B C9 H9C 108.5(11)
C8 C10 H10A 111.1(8)
C8 C10 H10B 112.5(8)
H10A C10 H10B 107.1(11)
C8 C10 H10C 110.7(8)
H10A C10 H10C 106.6(11)
H10B C10 H10C 108.6(11)
O2 C11 O3 123.51(8)
O2 C11 C6 125.26(8)
O3 C11 C6 111.22(7)
O3 C12 H12A 110.1(9)
O3 C12 H12B 109.2(9)
H12A C12 H12B 111.5(12)
O3 C12 H12C 105.2(10)
H12A C12 H12C 110.4(13)
H12B C12 H12C 110.3(13)

loop_
_geom_bond_atom_site_label_1
_geom_bond_atom_site_label_2
_geom_bond_distance
O1 C5 1.2293(10)
O2 C11 1.2009(11)
O3 C11 1.3419(10)
O3 C12 1.4497(11)
N1 C1 1.3625(11)
N1 C4 1.3714(10)
N1 H1N 0.868(15)
C1 C2 1.3929(12)
C1 H1 0.962(13)
C2 C3 1.4100(11)
C2 H2 0.992(14)
C3 C4 1.3851(10)
C3 C7 1.5078(11)
C4 C5 1.4287(11)
C5 C6 1.5423(11)
C6 C11 1.5069(11)
C6 C7 1.5679(11)
C6 H6 0.971(12)
C7 C8 1.5424(11)
C7 H7 0.998(12)
C8 C9 1.5245(12)
C8 C10 1.5293(12)
C8 H8 0.984(12)
C9 H9A 1.014(14)
C9 H9B 0.997(14)
C9 H9C 0.997(14)
C10 H10A 0.977(14)
C10 H10B 0.984(13)
C10 H10C 1.001(15)
C12 H12A 0.970(15)
C12 H12B 0.979(14)
C12 H12C 0.959(17)

loop_
_geom_hbond_atom_site_label_D
_geom_hbond_atom_site_label_H
_geom_hbond_atom_site_label_A
_geom_hbond_distance_DH
_geom_hbond_distance_HA
_geom_hbond_distance_DA
_geom_hbond_angle_DHA
_geom_hbond_site_symmetry_A
N1 H1N O1 0.868(15) 1.971(15) 2.8343(10) 173.0(14) 3_665

loop_
_geom_torsion_atom_site_label_1
_geom_torsion_atom_site_label_2
_geom_torsion_atom_site_label_3
_geom_torsion_atom_site_label_4
_geom_torsion
C4 N1 C1 C2 -0.19(10)
N1 C1 C2 C3 -0.32(10)
C1 C2 C3 C4 0.70(9)
C1 C2 C3 C7 179.22(10)
C1 N1 C4 C3 0.65(9)
C1 N1 C4 C5 -176.67(9)
C2 C3 C4 N1 -0.84(9)
C7 C3 C4 N1 -179.84(6)
C2 C3 C4 C5 177.19(7)
C7 C3 C4 C5 -1.80(10)
N1 C4 C5 O1 0.91(16)
C3 C4 C5 O1 -176.36(8)
N1 C4 C5 C6 -179.30(9)
C3 C4 C5 C6 3.43(9)
O1 C5 C6 C11 51.87(10)
C4 C5 C6 C11 -127.95(7)
O1 C5 C6 C7 176.12(7)
C4 C5 C6 C7 -3.70(8)
C4 C3 C7 C8 -122.43(7)
C2 C3 C7 C8 59.10(14)
C4 C3 C7 C6 -0.65(8)
C2 C3 C7 C6 -179.13(10)
C11 C6 C7 C3 125.77(7)
C5 C6 C7 C3 2.63(7)
C11 C6 C7 C8 -110.13(7)
C5 C6 C7 C8 126.74(7)
C3 C7 C8 C9 -61.23(9)
C6 C7 C8 C9 -177.39(6)
C3 C7 C8 C10 175.94(7)
C6 C7 C8 C10 59.78(9)
C12 O3 C11 O2 0.89(12)
C12 O3 C11 C6 -179.97(7)
C5 C6 C11 O2 -124.77(9)
C7 C6 C11 O2 114.18(9)
C5 C6 C11 O3 56.12(8)
C7 C6 C11 O3 -64.93(8)
